data_4307517
loop_
_publ_author_name
'Loreto Ballester'
'Angel Guti\'errez'
'M. Felisa Perpi\~n\'an'
'Ana E. S\'anchez'
'Marina Fonari'
'Maria Gdaniec'

_publ_contact_author_address
;Departamento de Qu\'imica Inorg\'anica I
Facultad de Ciencias Qu\'imicas
Universidad Complutense
E-28040 Madrid
Spain
;
_publ_contact_author_email alonso@quim.ucm.es
_publ_contact_author_fax +34913944352
_publ_contact_author_name 'Angel Guti\'errez'
_publ_section_title
;
Hexaazamacrocyclic Nickel and Copper Complexes and their Reactivity with
Tetracyanoquinodimethane
;
_journal_name_full 'Inorganic Chemistry'
_journal_page_first 3946
_journal_page_last 3955
_journal_paper_doi 10.1021/ic062016h
_journal_volume 46
_journal_year 2007
_chemical_formula_sum 'C60 H46 N22 Ni'
_chemical_formula_weight 1133.90
_chemical_name_systematic
;
 ?
;
_space_group_IT_number 2
_symmetry_cell_setting triclinic
_symmetry_space_group_name_Hall '-P 1'
_symmetry_space_group_name_H-M 'P -1'
_atom_sites_solution_hydrogens geom
_atom_sites_solution_primary direct
_atom_sites_solution_secondary difmap
_audit_creation_method SHELXL-97
_cell_angle_alpha 78.04(3)
_cell_angle_beta 86.39(3)
_cell_angle_gamma 76.43(3)
_cell_formula_units_Z 1
_cell_length_a 8.805(2)
_cell_length_b 12.308(2)
_cell_length_c 13.052(3)
_cell_measurement_temperature 293(2)
_cell_volume 1345.0(5)
_computing_data_collection 'Lehman and Larsen, 1974'
_computing_data_reduction 'Lehman and Larsen, 1974'
_computing_structure_refinement 'SHELXL-97 (Sheldrick, 1997)'
_computing_structure_solution 'SHELXS-97 (Sheldrick, 1990)'
_diffrn_ambient_temperature 293(2)
_diffrn_measured_fraction_theta_full 0.890
_diffrn_measured_fraction_theta_max 0.890
_diffrn_measurement_device_type KM4CCD
_diffrn_radiation_monochromator graphite
_diffrn_radiation_source 'fine-focus sealed tube'
_diffrn_radiation_type MoK\a
_diffrn_radiation_wavelength 0.71073
_diffrn_reflns_av_R_equivalents 0.0326
_diffrn_reflns_av_sigmaI/netI 0.0350
_diffrn_reflns_limit_h_max 7
_diffrn_reflns_limit_h_min -12
_diffrn_reflns_limit_k_max 17
_diffrn_reflns_limit_k_min -16
_diffrn_reflns_limit_l_max 17
_diffrn_reflns_limit_l_min -17
_diffrn_reflns_number 16320
_diffrn_reflns_theta_full 29.95
_diffrn_reflns_theta_max 29.95
_diffrn_reflns_theta_min 3.74
_exptl_absorpt_coefficient_mu 0.425
_exptl_absorpt_correction_T_max 0.9390
_exptl_absorpt_correction_T_min 0.8483
_exptl_crystal_colour 'dark red'
_exptl_crystal_density_diffrn 1.400
_exptl_crystal_density_method 'not measured'
_exptl_crystal_F_000 588
_exptl_crystal_size_max 0.40
_exptl_crystal_size_mid 0.40
_exptl_crystal_size_min 0.15
_refine_diff_density_max 1.673
_refine_diff_density_min -0.660
_refine_diff_density_rms 0.085
_refine_ls_extinction_method none
_refine_ls_goodness_of_fit_ref 1.124
_refine_ls_hydrogen_treatment mixed
_refine_ls_matrix_type full
_refine_ls_number_parameters 388
_refine_ls_number_reflns 6973
_refine_ls_number_restraints 0
_refine_ls_restrained_S_all 1.124
_refine_ls_R_factor_all 0.0665
_refine_ls_R_factor_gt 0.0578
_refine_ls_shift/su_max 0.000
_refine_ls_shift/su_mean 0.000
_refine_ls_structure_factor_coef Fsqd
_refine_ls_weighting_details 'calc w=1/[\s^2^(Fo^2^)+(0.1271P)^2^+0.0000P] where P=(Fo^2^+2Fc^2^)/3'
_refine_ls_weighting_scheme calc
_refine_ls_wR_factor_gt 0.1704
_refine_ls_wR_factor_ref 0.1787
_reflns_number_gt 5850
_reflns_number_total 6973
_reflns_threshold_expression >2sigma(I)
_cod_data_source_file ic062016h-file004_1.cif
_cod_data_source_block NiN6TCNQ4_6
_cod_database_code 4307517

loop_
_symmetry_equiv_pos_as_xyz
'x, y, z'
'-x, -y, -z'

loop_
_atom_site_label
_atom_site_type_symbol
_atom_site_fract_x
_atom_site_fract_y
_atom_site_fract_z
_atom_site_U_iso_or_equiv
_atom_site_adp_type
_atom_site_occupancy
_atom_site_symmetry_multiplicity
_atom_site_calc_flag
_atom_site_refinement_flags
_atom_site_disorder_assembly
_atom_site_disorder_group
Ni1 Ni 0.5000 0.5000 0.5000 0.02102(13) Uani 1 2 d S . .
N1 N 0.67595(18) 0.55035(13) 0.38989(12) 0.0229(3) Uani 1 1 d . . .
H1 H 0.702(3) 0.505(2) 0.349(2) 0.050(8) Uiso 1 1 d . . .
C2 C 0.6105(2) 0.66118(16) 0.32106(14) 0.0270(4) Uani 1 1 d . . .
H2A H 0.5666 0.6480 0.2596 0.032 Uiso 1 1 calc R . .
H2B H 0.6937 0.7006 0.2978 0.032 Uiso 1 1 calc R . .
C3 C 0.4841(2) 0.73601(15) 0.37740(15) 0.0270(4) Uani 1 1 d . . .
H3A H 0.5323 0.7664 0.4266 0.032 Uiso 1 1 calc R . .
H3B H 0.4279 0.7997 0.3268 0.032 Uiso 1 1 calc R . .
N4 N 0.37250(18) 0.66992(13) 0.43450(12) 0.0239(3) Uani 1 1 d . . .
H4 H 0.325(3) 0.7089(19) 0.4858(18) 0.027(6) Uiso 1 1 d . . .
C5 C 0.2462(2) 0.66387(16) 0.36668(15) 0.0292(4) Uani 1 1 d . . .
H5A H 0.2235 0.7326 0.3128 0.035 Uiso 1 1 calc R . .
H5B H 0.1519 0.6597 0.4085 0.035 Uiso 1 1 calc R . .
C6 C 0.2935(2) 0.56018(18) 0.31545(14) 0.0308(4) Uani 1 1 d . . .
H6A H 0.2027 0.5495 0.2838 0.037 Uiso 1 1 calc R . .
H6B H 0.3699 0.5735 0.2602 0.037 Uiso 1 1 calc R . .
N7 N 0.36054(18) 0.45541(13) 0.39226(12) 0.0247(3) Uani 1 1 d . . .
H7 H 0.424(3) 0.403(2) 0.3578(18) 0.029(6) Uiso 1 1 d . . .
C8 C 0.2403(2) 0.40035(16) 0.45095(15) 0.0264(4) Uani 1 1 d . . .
H8A H 0.2822 0.3187 0.4695 0.032 Uiso 1 1 calc R . .
H8B H 0.1507 0.4135 0.4066 0.032 Uiso 1 1 calc R . .
C9 C 0.1879(2) 0.44653(16) 0.55015(14) 0.0258(4) Uani 1 1 d . . .
H9A H 0.1228 0.5229 0.5316 0.031 Uiso 1 1 calc R . .
H9B H 0.1259 0.3987 0.5937 0.031 Uiso 1 1 calc R . .
N1A N 1.4029(2) 0.53031(16) -0.13074(16) 0.0425(5) Uani 1 1 d . . .
N2A N 1.7053(2) 0.19730(15) -0.10802(14) 0.0388(4) Uani 1 1 d . . .
N3A N 0.8880(2) 0.29526(15) 0.39069(14) 0.0335(4) Uani 1 1 d . . .
N4A N 1.1903(2) -0.05212(16) 0.42362(15) 0.0399(4) Uani 1 1 d . . .
C1A C 1.4320(2) 0.43858(16) -0.08344(15) 0.0293(4) Uani 1 1 d . . .
C2A C 1.6004(2) 0.25160(16) -0.07155(14) 0.0276(4) Uani 1 1 d . . .
C3A C 1.4704(2) 0.32339(15) -0.02860(14) 0.0256(4) Uani 1 1 d . . .
C4A C 1.3861(2) 0.28234(15) 0.06037(14) 0.0253(4) Uani 1 1 d . . .
C5A C 1.2591(2) 0.35692(15) 0.10304(14) 0.0269(4) Uani 1 1 d . . .
H5A1 H 1.2327 0.4339 0.0720 0.032 Uiso 1 1 calc R . .
C6A C 1.1765(2) 0.31637(15) 0.18869(14) 0.0262(4) Uani 1 1 d . . .
H6A1 H 1.0941 0.3664 0.2145 0.031 Uiso 1 1 calc R . .
C7A C 1.2135(2) 0.19919(15) 0.23967(13) 0.0235(3) Uani 1 1 d . . .
C8A C 1.3424(2) 0.12424(15) 0.19715(14) 0.0249(4) Uani 1 1 d . . .
H8A1 H 1.3698 0.0474 0.2285 0.030 Uiso 1 1 calc R . .
C9A C 1.4240(2) 0.16516(15) 0.11156(14) 0.0258(4) Uani 1 1 d . . .
H9A1 H 1.5068 0.1154 0.0857 0.031 Uiso 1 1 calc R . .
C10A C 1.1272(2) 0.15812(15) 0.32678(14) 0.0253(4) Uani 1 1 d . . .
C11A C 0.9953(2) 0.23290(15) 0.36473(14) 0.0262(4) Uani 1 1 d . . .
C12A C 1.1613(2) 0.04208(17) 0.38097(14) 0.0286(4) Uani 1 1 d . . .
N1B N 1.0464(2) 0.42066(16) -0.15175(16) 0.0443(5) Uani 1 1 d . . .
N2B N 1.3445(2) 0.08731(15) -0.12962(14) 0.0364(4) Uani 1 1 d . . .
N3B N 0.5386(2) 0.20071(17) 0.37500(15) 0.0410(4) Uani 1 1 d . . .
N4B N 0.8206(3) -0.15378(17) 0.39838(16) 0.0435(5) Uani 1 1 d . . .
C1B C 1.0747(2) 0.32945(17) -0.10440(15) 0.0308(4) Uani 1 1 d . . .
C2B C 1.2412(2) 0.14182(16) -0.09156(14) 0.0275(4) Uani 1 1 d . . .
C3B C 1.1121(2) 0.21389(16) -0.04777(14) 0.0266(4) Uani 1 1 d . . .
C4B C 1.0273(2) 0.17487(15) 0.04026(14) 0.0244(4) Uani 1 1 d . . .
C5B C 0.8993(2) 0.25115(15) 0.08120(14) 0.0265(4) Uani 1 1 d . . .
H5B1 H 0.8733 0.3277 0.0488 0.032 Uiso 1 1 calc R . .
C6B C 0.8161(2) 0.21259(16) 0.16659(14) 0.0269(4) Uani 1 1 d . . .
H6B1 H 0.7337 0.2634 0.1916 0.032 Uiso 1 1 calc R . .
C7B C 0.8524(2) 0.09504(15) 0.21909(14) 0.0245(4) Uani 1 1 d . . .
C8B C 0.9805(2) 0.01879(15) 0.17811(14) 0.0256(4) Uani 1 1 d . . .
H8B1 H 1.0064 -0.0578 0.2103 0.031 Uiso 1 1 calc R . .
C9B C 1.0640(2) 0.05771(15) 0.09285(14) 0.0257(4) Uani 1 1 d . . .
H9B1 H 1.1468 0.0071 0.0681 0.031 Uiso 1 1 calc R . .
C10B C 0.7645(2) 0.05683(16) 0.30646(14) 0.0276(4) Uani 1 1 d . . .
C11B C 0.6383(2) 0.13507(18) 0.34657(15) 0.0308(4) Uani 1 1 d . . .
C12B C 0.7945(2) -0.05996(18) 0.35853(15) 0.0314(4) Uani 1 1 d . . .

loop_
_atom_site_aniso_label
_atom_site_aniso_U_11
_atom_site_aniso_U_22
_atom_site_aniso_U_33
_atom_site_aniso_U_23
_atom_site_aniso_U_13
_atom_site_aniso_U_12
Ni1 0.02116(19) 0.02397(19) 0.01791(18) -0.00565(11) -0.00019(12) -0.00378(12)
N1 0.0245(7) 0.0250(7) 0.0210(7) -0.0093(5) 0.0032(6) -0.0058(6)
C2 0.0280(9) 0.0324(9) 0.0195(8) -0.0026(6) 0.0002(7) -0.0070(7)
C3 0.0272(9) 0.0257(8) 0.0260(9) -0.0038(7) -0.0006(7) -0.0032(7)
N4 0.0236(7) 0.0261(7) 0.0200(7) -0.0060(5) 0.0004(5) -0.0005(6)
C5 0.0248(9) 0.0316(9) 0.0275(9) -0.0002(7) -0.0042(7) -0.0032(7)
C6 0.0302(10) 0.0427(10) 0.0204(8) -0.0061(7) -0.0043(7) -0.0093(8)
N7 0.0219(7) 0.0304(8) 0.0231(7) -0.0107(6) -0.0010(6) -0.0037(6)
C8 0.0226(8) 0.0288(8) 0.0291(9) -0.0071(7) -0.0013(7) -0.0072(7)
C9 0.0202(8) 0.0293(8) 0.0265(9) -0.0046(7) 0.0007(6) -0.0038(6)
N1A 0.0508(12) 0.0307(9) 0.0404(10) -0.0043(7) 0.0042(9) -0.0017(8)
N2A 0.0408(10) 0.0357(9) 0.0318(9) -0.0036(7) 0.0021(8) 0.0040(8)
N3A 0.0371(9) 0.0334(8) 0.0321(9) -0.0144(7) 0.0059(7) -0.0066(7)
N4A 0.0480(11) 0.0340(9) 0.0312(9) -0.0010(7) 0.0000(8) -0.0013(8)
C1A 0.0314(10) 0.0295(9) 0.0257(9) -0.0075(7) 0.0033(7) -0.0036(7)
C2A 0.0321(10) 0.0271(8) 0.0209(8) -0.0025(6) -0.0015(7) -0.0031(7)
C3A 0.0280(9) 0.0257(8) 0.0221(8) -0.0068(6) -0.0003(7) -0.0024(7)
C4A 0.0286(9) 0.0245(8) 0.0219(8) -0.0053(6) -0.0036(7) -0.0028(7)
C5A 0.0304(9) 0.0217(8) 0.0268(9) -0.0058(6) 0.0001(7) -0.0018(7)
C6A 0.0299(9) 0.0243(8) 0.0238(8) -0.0083(6) -0.0007(7) -0.0019(7)
C7A 0.0262(9) 0.0236(8) 0.0205(8) -0.0073(6) -0.0036(6) -0.0018(6)
C8A 0.0266(9) 0.0222(8) 0.0231(8) -0.0036(6) -0.0039(7) 0.0002(6)
C9A 0.0259(9) 0.0258(8) 0.0237(8) -0.0068(6) -0.0023(7) 0.0001(7)
C10A 0.0282(9) 0.0263(8) 0.0213(8) -0.0066(6) -0.0034(7) -0.0037(7)
C11A 0.0339(10) 0.0267(8) 0.0202(8) -0.0074(6) 0.0007(7) -0.0091(7)
C12A 0.0313(10) 0.0323(9) 0.0216(8) -0.0075(7) 0.0004(7) -0.0043(7)
N1B 0.0482(12) 0.0324(9) 0.0409(10) 0.0031(8) -0.0006(9) 0.0040(8)
N2B 0.0426(10) 0.0308(9) 0.0329(9) -0.0084(7) 0.0020(8) -0.0015(7)
N3B 0.0371(10) 0.0498(11) 0.0350(10) -0.0162(8) -0.0005(8) -0.0010(8)
N4B 0.0560(13) 0.0375(10) 0.0384(10) -0.0040(8) -0.0014(9) -0.0160(9)
C1B 0.0312(10) 0.0304(9) 0.0262(9) -0.0042(7) -0.0004(7) 0.0009(7)
C2B 0.0353(10) 0.0255(8) 0.0209(8) -0.0038(6) -0.0021(7) -0.0052(7)
C3B 0.0284(9) 0.0280(9) 0.0217(8) -0.0050(6) -0.0053(7) -0.0015(7)
C4B 0.0260(9) 0.0257(8) 0.0209(8) -0.0065(6) -0.0058(7) -0.0016(7)
C5B 0.0282(9) 0.0238(8) 0.0245(9) -0.0044(6) -0.0043(7) 0.0005(7)
C6B 0.0263(9) 0.0284(8) 0.0238(8) -0.0080(7) -0.0025(7) 0.0010(7)
C7B 0.0250(9) 0.0266(8) 0.0225(8) -0.0074(6) -0.0046(7) -0.0036(7)
C8B 0.0283(9) 0.0226(8) 0.0254(8) -0.0071(6) -0.0033(7) -0.0023(7)
C9B 0.0280(9) 0.0252(8) 0.0237(8) -0.0088(6) -0.0033(7) -0.0015(7)
C10B 0.0294(9) 0.0305(9) 0.0240(9) -0.0081(7) -0.0019(7) -0.0064(7)
C11B 0.0324(10) 0.0388(10) 0.0236(9) -0.0090(7) -0.0012(7) -0.0099(8)
C12B 0.0345(10) 0.0363(10) 0.0267(9) -0.0095(7) 0.0025(7) -0.0124(8)

loop_
_atom_type_symbol
_atom_type_description
_atom_type_scat_dispersion_real
_atom_type_scat_dispersion_imag
_atom_type_scat_source
C C 0.0033 0.0016 'International Tables Vol C Tables 4.2.6.8 and 6.1.1.4'
H H 0.0000 0.0000 'International Tables Vol C Tables 4.2.6.8 and 6.1.1.4'
N N 0.0061 0.0033 'International Tables Vol C Tables 4.2.6.8 and 6.1.1.4'
Ni Ni 0.3393 1.1124 'International Tables Vol C Tables 4.2.6.8 and 6.1.1.4'

loop_
_geom_angle_atom_site_label_1
_geom_angle_atom_site_label_2
_geom_angle_atom_site_label_3
_geom_angle
_geom_angle_site_symmetry_1
_geom_angle_site_symmetry_3
_geom_angle_publ_flag
N7 Ni1 N7 180.00(7) 2_666 . ?
N7 Ni1 N4 82.22(6) 2_666 2_666 ?
N7 Ni1 N4 97.78(6) . 2_666 ?
N7 Ni1 N4 97.78(6) 2_666 . ?
N7 Ni1 N4 82.22(6) . . ?
N4 Ni1 N4 180.00(8) 2_666 . ?
N7 Ni1 N1 97.95(6) 2_666 2_666 ?
N7 Ni1 N1 82.05(6) . 2_666 ?
N4 Ni1 N1 81.74(6) 2_666 2_666 ?
N4 Ni1 N1 98.26(7) . 2_666 ?
N7 Ni1 N1 82.05(6) 2_666 . ?
N7 Ni1 N1 97.95(6) . . ?
N4 Ni1 N1 98.26(7) 2_666 . ?
N4 Ni1 N1 81.74(7) . . ?
N1 Ni1 N1 180.0 2_666 . ?
C2 N1 C9 112.63(14) . 2_666 ?
C2 N1 Ni1 110.15(12) . . ?
C9 N1 Ni1 108.23(11) 2_666 . ?
C2 N1 H1 103.9(19) . . ?
C9 N1 H1 111(2) 2_666 . ?
Ni1 N1 H1 111(2) . . ?
N1 C2 C3 111.56(15) . . ?
N1 C2 H2A 109.3 . . ?
C3 C2 H2A 109.3 . . ?
N1 C2 H2B 109.3 . . ?
C3 C2 H2B 109.3 . . ?
H2A C2 H2B 108.0 . . ?
N4 C3 C2 111.01(15) . . ?
N4 C3 H3A 109.4 . . ?
C2 C3 H3A 109.4 . . ?
N4 C3 H3B 109.4 . . ?
C2 C3 H3B 109.4 . . ?
H3A C3 H3B 108.0 . . ?
C3 N4 C5 112.94(14) . . ?
C3 N4 Ni1 108.85(11) . . ?
C5 N4 Ni1 109.59(11) . . ?
C3 N4 H4 106.5(14) . . ?
C5 N4 H4 106.9(14) . . ?
Ni1 N4 H4 112.1(14) . . ?
N4 C5 C6 111.13(15) . . ?
N4 C5 H5A 109.4 . . ?
C6 C5 H5A 109.4 . . ?
N4 C5 H5B 109.4 . . ?
C6 C5 H5B 109.4 . . ?
H5A C5 H5B 108.0 . . ?
N7 C6 C5 111.66(15) . . ?
N7 C6 H6A 109.3 . . ?
C5 C6 H6A 109.3 . . ?
N7 C6 H6B 109.3 . . ?
C5 C6 H6B 109.3 . . ?
H6A C6 H6B 107.9 . . ?
C8 N7 C6 113.08(15) . . ?
C8 N7 Ni1 109.66(11) . . ?
C6 N7 Ni1 108.24(11) . . ?
C8 N7 H7 107.9(14) . . ?
C6 N7 H7 109.4(14) . . ?
Ni1 N7 H7 108.5(14) . . ?
N7 C8 C9 111.53(15) . . ?
N7 C8 H8A 109.3 . . ?
C9 C8 H8A 109.3 . . ?
N7 C8 H8B 109.3 . . ?
C9 C8 H8B 109.3 . . ?
H8A C8 H8B 108.0 . . ?
N1 C9 C8 111.17(14) 2_666 . ?
N1 C9 H9A 109.4 2_666 . ?
C8 C9 H9A 109.4 . . ?
N1 C9 H9B 109.4 2_666 . ?
C8 C9 H9B 109.4 . . ?
H9A C9 H9B 108.0 . . ?
N1A C1A C3A 177.7(2) . . ?
N2A C2A C3A 177.8(2) . . ?
C4A C3A C1A 122.64(17) . . ?
C4A C3A C2A 122.37(16) . . ?
C1A C3A C2A 114.98(17) . . ?
C3A C4A C9A 121.33(17) . . ?
C3A C4A C5A 121.05(16) . . ?
C9A C4A C5A 117.62(17) . . ?
C6A C5A C4A 120.82(16) . . ?
C6A C5A H5A1 119.6 . . ?
C4A C5A H5A1 119.6 . . ?
C5A C6A C7A 121.70(17) . . ?
C5A C6A H6A1 119.1 . . ?
C7A C6A H6A1 119.1 . . ?
C10A C7A C6A 121.31(17) . . ?
C10A C7A C8A 121.23(16) . . ?
C6A C7A C8A 117.45(17) . . ?
C9A C8A C7A 120.55(16) . . ?
C9A C8A H8A1 119.7 . . ?
C7A C8A H8A1 119.7 . . ?
C8A C9A C4A 121.85(17) . . ?
C8A C9A H9A1 119.1 . . ?
C4A C9A H9A1 119.1 . . ?
C7A C10A C12A 123.20(17) . . ?
C7A C10A C11A 120.29(16) . . ?
C12A C10A C11A 116.50(17) . . ?
N3A C11A C10A 177.0(2) . . ?
N4A C12A C10A 179.0(2) . . ?
N1B C1B C3B 178.3(2) . . ?
N2B C2B C3B 177.5(2) . . ?
C4B C3B C1B 122.60(18) . . ?
C4B C3B C2B 123.30(17) . . ?
C1B C3B C2B 114.08(17) . . ?
C3B C4B C9B 121.25(17) . . ?
C3B C4B C5B 120.93(17) . . ?
C9B C4B C5B 117.82(17) . . ?
C6B C5B C4B 120.76(17) . . ?
C6B C5B H5B1 119.6 . . ?
C4B C5B H5B1 119.6 . . ?
C5B C6B C7B 121.43(17) . . ?
C5B C6B H6B1 119.3 . . ?
C7B C6B H6B1 119.3 . . ?
C10B C7B C6B 120.55(17) . . ?
C10B C7B C8B 121.67(17) . . ?
C6B C7B C8B 117.78(16) . . ?
C9B C8B C7B 120.66(16) . . ?
C9B C8B H8B1 119.7 . . ?
C7B C8B H8B1 119.7 . . ?
C8B C9B C4B 121.54(17) . . ?
C8B C9B H9B1 119.2 . . ?
C4B C9B H9B1 119.2 . . ?
C7B C10B C12B 121.99(18) . . ?
C7B C10B C11B 120.54(17) . . ?
C12B C10B C11B 117.47(18) . . ?
N3B C11B C10B 177.2(2) . . ?
N4B C12B C10B 178.5(2) . . ?

loop_
_geom_bond_atom_site_label_1
_geom_bond_atom_site_label_2
_geom_bond_distance
_geom_bond_site_symmetry_2
_geom_bond_publ_flag
Ni1 N7 2.1541(16) 2_666 ?
Ni1 N7 2.1541(16) . ?
Ni1 N4 2.1548(17) 2_666 ?
Ni1 N4 2.1548(17) . ?
Ni1 N1 2.1565(17) 2_666 ?
Ni1 N1 2.1565(17) . ?
N1 C2 1.479(2) . ?
N1 C9 1.484(2) 2_666 ?
N1 H1 0.84(3) . ?
C2 C3 1.525(3) . ?
C2 H2A 0.9700 . ?
C2 H2B 0.9700 . ?
C3 N4 1.488(2) . ?
C3 H3A 0.9700 . ?
C3 H3B 0.9700 . ?
N4 C5 1.489(2) . ?
N4 H4 0.93(2) . ?
C5 C6 1.523(3) . ?
C5 H5A 0.9700 . ?
C5 H5B 0.9700 . ?
C6 N7 1.483(3) . ?
C6 H6A 0.9700 . ?
C6 H6B 0.9700 . ?
N7 C8 1.479(2) . ?
N7 H7 0.92(2) . ?
C8 C9 1.523(3) . ?
C8 H8A 0.9700 . ?
C8 H8B 0.9700 . ?
C9 N1 1.484(2) 2_666 ?
C9 H9A 0.9700 . ?
C9 H9B 0.9700 . ?
N1A C1A 1.148(3) . ?
N2A C2A 1.146(3) . ?
N3A C11A 1.151(3) . ?
N4A C12A 1.154(3) . ?
C1A C3A 1.422(3) . ?
C2A C3A 1.434(3) . ?
C3A C4A 1.407(3) . ?
C4A C9A 1.428(3) . ?
C4A C5A 1.434(3) . ?
C5A C6A 1.365(3) . ?
C5A H5A1 0.9300 . ?
C6A C7A 1.428(2) . ?
C6A H6A1 0.9300 . ?
C7A C10A 1.400(3) . ?
C7A C8A 1.445(2) . ?
C8A C9A 1.361(3) . ?
C8A H8A1 0.9300 . ?
C9A H9A1 0.9300 . ?
C10A C12A 1.427(3) . ?
C10A C11A 1.434(3) . ?
N1B C1B 1.142(3) . ?
N2B C2B 1.148(3) . ?
N3B C11B 1.146(3) . ?
N4B C12B 1.139(3) . ?
C1B C3B 1.433(3) . ?
C2B C3B 1.436(3) . ?
C3B C4B 1.393(3) . ?
C4B C9B 1.433(3) . ?
C4B C5B 1.439(2) . ?
C5B C6B 1.359(3) . ?
C5B H5B1 0.9300 . ?
C6B C7B 1.437(3) . ?
C6B H6B1 0.9300 . ?
C7B C10B 1.400(3) . ?
C7B C8B 1.440(2) . ?
C8B C9B 1.360(3) . ?
C8B H8B1 0.9300 . ?
C9B H9B1 0.9300 . ?
C10B C12B 1.427(3) . ?
C10B C11B 1.439(3) . ?

loop_
_geom_hbond_atom_site_label_D
_geom_hbond_atom_site_label_H
_geom_hbond_atom_site_label_A
_geom_hbond_distance_DH
_geom_hbond_distance_HA
_geom_hbond_distance_DA
_geom_hbond_angle_DHA
_geom_hbond_site_symmetry_A
N4 H4 N3A 0.93(2) 2.40(2) 3.152(3) 138.7(19) 2_666
N7 H7 N3B 0.92(2) 2.43(2) 3.206(3) 142.0(19) .
N1 H1 N3A 0.84(3) 2.68(3) 3.253(3) 126(2) .

loop_
_geom_torsion_atom_site_label_1
_geom_torsion_atom_site_label_2
_geom_torsion_atom_site_label_3
_geom_torsion_atom_site_label_4
_geom_torsion
_geom_torsion_site_symmetry_1
_geom_torsion_site_symmetry_2
_geom_torsion_site_symmetry_3
_geom_torsion_site_symmetry_4
_geom_torsion_publ_flag
N1 C2 C3 N4 -46.4(2) . . . . ?
C2 C3 N4 C5 -84.45(18) . . . . ?
C3 N4 C5 C6 90.09(18) . . . . ?
N4 C5 C6 N7 47.3(2) . . . . ?
C5 C6 N7 C8 83.81(19) . . . . ?
C6 N7 C8 C9 -89.34(18) . . . . ?
N7 C8 C9 N1 -47.6(2) . . . 2_666 ?
C8 C9 N1 C2 -83.92(18) . . 2_666 2_666 ?
C9 N1 C2 C3 89.97(18) . 2_666 2_666 2_666 ?
